data_4103396
loop_
_publ_author_name
'Atsushi Kobayashi'
'Masa-aki Dosen'
'Mee Chang'
'Kiyohiko Nakajima'
'Shin-ichiro Noro'
'Masako Kato'

_publ_contact_author_email akoba@sci.hokudai.ac.jp
_publ_contact_author_fax +81-11-706-3447
_publ_contact_author_name 'Atsushi Kobayashi'
_publ_contact_author_phone +81-11-706-3819
_publ_section_title
;
 Synthesis of Metal-Hydrazone Complexes and Vapochromic Behavior of Their
 Hydrogen-Bonded Proton-Transfer Assemblies
;
_journal_name_full 'Journal of the American Chemical Society'
_journal_page_first 15286
_journal_page_last 15298
_journal_paper_doi 10.1021/ja1063444
_journal_volume 132
_journal_year 2010
_chemical_formula_moiety 'C27 H30 Br3 N3 O8 Pd S '
_chemical_formula_sum 'C27 H30 Br3 N3 O8 Pd S'
_chemical_formula_weight 902.72
_space_group_IT_number 2
_symmetry_cell_setting triclinic
_symmetry_Int_Tables_number 2
_symmetry_space_group_name_Hall '-P 1'
_symmetry_space_group_name_H-M 'P -1'
_audit_creation_date 2009-12-14
_audit_creation_method 'by CrystalStructure 3.8'
_cell_angle_alpha 97.402(2)
_cell_angle_beta 96.785(2)
_cell_angle_gamma 110.977(3)
_cell_formula_units_Z 2
_cell_length_a 9.779(2)
_cell_length_b 12.792(3)
_cell_length_c 13.927(3)
_cell_measurement_reflns_used 3727
_cell_measurement_temperature 250.1
_cell_measurement_theta_max 27.5
_cell_measurement_theta_min 3.2
_cell_volume 1587.6(6)
_computing_cell_refinement CrystalClear
_computing_data_collection CrystalClear
_computing_data_reduction CrystalStructure
_computing_publication_material 'CrystalStructure 3.8'
_computing_structure_refinement SHELXL
_computing_structure_solution SIR2004
_diffrn_ambient_temperature 250.1
_diffrn_detector_area_resol_mean 7.31
_diffrn_measured_fraction_theta_full 0.956
_diffrn_measured_fraction_theta_max 0.956
_diffrn_measurement_device_type 'Rigaku Mercury'
_diffrn_measurement_method \w
_diffrn_radiation_type 'Mo K\a'
_diffrn_radiation_wavelength 0.71070
_diffrn_reflns_av_R_equivalents 0.025
_diffrn_reflns_limit_h_max 12
_diffrn_reflns_limit_h_min -12
_diffrn_reflns_limit_k_max 10
_diffrn_reflns_limit_k_min -16
_diffrn_reflns_limit_l_max 17
_diffrn_reflns_limit_l_min -18
_diffrn_reflns_number 12680
_diffrn_reflns_theta_full 27.48
_diffrn_reflns_theta_max 27.48
_exptl_absorpt_coefficient_mu 4.489
_exptl_absorpt_correction_T_max 0.407
_exptl_absorpt_correction_T_min 0.263
_exptl_absorpt_correction_type numerical
_exptl_absorpt_process_details
;
    Higashi, T. (1999). Program for Absorption Correction.
    Rigaku Corporation, Tokyo, Japan.
;
_exptl_crystal_colour colorless
_exptl_crystal_density_diffrn 1.888
_exptl_crystal_density_method 'not measured'
_exptl_crystal_description prism
_exptl_crystal_F_000 888.00
_exptl_crystal_size_max 0.20
_exptl_crystal_size_mid 0.20
_exptl_crystal_size_min 0.20
_refine_diff_density_max 0.97
_refine_diff_density_min -0.89
_refine_ls_extinction_method none
_refine_ls_goodness_of_fit_ref 0.996
_refine_ls_hydrogen_treatment refall
_refine_ls_number_parameters 397
_refine_ls_number_reflns 6948
_refine_ls_R_factor_gt 0.0469
_refine_ls_shift/su_max 0.0010
_refine_ls_structure_factor_coef Fsqd
_refine_ls_weighting_details 'w = 1/[\s^2^(Fo^2^)+(0.0591P)^2^+0.0000P] where P=(Fo^2^+2Fc^2^)/3'
_refine_ls_weighting_scheme calc
_refine_ls_wR_factor_ref 0.1266
_reflns_number_gt 4518
_reflns_number_total 6948
_reflns_threshold_expression F^2^>2.0\s(F^2^)
_cod_data_source_file ja1063444_si_005.cif
_cod_data_source_block '__Complex5_[PdBr(Hmtbhp)](HBA)-2dioxane'
_cod_original_cell_volume 1587.5(7)
_cod_original_formula_sum 'C27 H30 Br3 N3 O8 Pd S '
_cod_database_code 4103396

loop_
_symmetry_equiv_pos_site_id
_symmetry_equiv_pos_as_xyz
1 +X,+Y,+Z
2 -X,-Y,-Z

loop_
_atom_site_label
_atom_site_type_symbol
_atom_site_fract_x
_atom_site_fract_y
_atom_site_fract_z
_atom_site_U_iso_or_equiv
_atom_site_adp_type
_atom_site_occupancy
_atom_site_symmetry_multiplicity
_atom_site_calc_flag
_atom_site_refinement_flags
Pd(1) Pd 0.53827(4) 0.15599(3) 0.27187(3) 0.03673(13) Uani 1.00 1 d .
Br(1) Br 0.44073(7) 0.25568(5) 0.16392(4) 0.04690(16) Uani 1.00 1 d .
Br(2) Br 0.02647(8) 0.24369(6) 0.33161(5) 0.0619(2) Uani 1.00 1 d .
Br(3) Br 0.24836(8) -0.17608(6) 0.18654(5) 0.0618(2) Uani 1.00 1 d .
S(1) S 0.57355(15) 0.05892(12) 0.13689(10) 0.0398(3) Uani 1.00 1 d .
O(1) O 0.0257(4) 0.1304(3) 0.1252(3) 0.0456(10) Uani 1.00 1 d .
O(2) O 0.1065(4) -0.0387(3) 0.0679(2) 0.0467(9) Uani 1.00 1 d .
O(3) O 0.2619(6) -0.0558(4) 0.3952(3) 0.0869(16) Uani 1.00 1 d .
O(4) O 0.1446(5) 0.0984(4) 0.4525(3) 0.0742(13) Uani 1.00 1 d .
O(5) O 0.3193(11) 0.5844(8) 0.1822(6) 0.148(3) Uani 1.00 1 d .
O(6) O 0.2110(14) 0.4382(7) 0.0052(6) 0.162(3) Uani 1.00 1 d .
O(7) O 1.1412(14) 0.5417(7) 0.6954(11) 0.266(6) Uani 1.00 1 d .
O(8) O 1.0529(15) 0.3319(7) 0.6139(8) 0.211(4) Uani 1.00 1 d .
N(1) N 0.6272(4) 0.0838(3) 0.3683(3) 0.0396(10) Uani 1.00 1 d .
N(2) N 0.6249(6) 0.1297(4) 0.4628(3) 0.0527(13) Uani 1.00 1 d .
N(3) N 0.5047(4) 0.2363(3) 0.3978(3) 0.0366(9) Uani 1.00 1 d .
C(1) C 0.6645(5) -0.0333(4) 0.1705(4) 0.0370(12) Uani 1.00 1 d .
C(2) C 0.6904(6) -0.0960(4) 0.0912(4) 0.0452(13) Uani 1.00 1 d .
C(3) C 0.7557(6) -0.1730(4) 0.1046(4) 0.0515(15) Uani 1.00 1 d .
C(4) C 0.7933(6) -0.1906(4) 0.1981(4) 0.0480(14) Uani 1.00 1 d .
C(5) C 0.7665(6) -0.1296(4) 0.2784(4) 0.0485(14) Uani 1.00 1 d .
C(6) C 0.7036(5) -0.0486(4) 0.2665(4) 0.0397(12) Uani 1.00 1 d .
C(7) C 0.6844(6) 0.0099(4) 0.3580(4) 0.0440(13) Uani 1.00 1 d .
C(8) C 0.5569(6) 0.2063(4) 0.4780(4) 0.0445(13) Uani 1.00 1 d .
C(9) C 0.5461(7) 0.2491(5) 0.5724(4) 0.0550(15) Uani 1.00 1 d .
C(10) C 0.4733(7) 0.3223(5) 0.5824(4) 0.0563(16) Uani 1.00 1 d .
C(11) C 0.4189(7) 0.3546(5) 0.4994(4) 0.0536(15) Uani 1.00 1 d .
C(12) C 0.4346(6) 0.3111(4) 0.4084(4) 0.0455(13) Uani 1.00 1 d .
C(13) C 0.7146(6) 0.1609(4) 0.0874(4) 0.0489(14) Uani 1.00 1 d .
C(14) C 0.0880(6) 0.1220(4) 0.2897(4) 0.0432(13) Uani 1.00 1 d .
C(15) C 0.0780(5) 0.0847(4) 0.1954(4) 0.0386(12) Uani 1.00 1 d .
C(16) C 0.1249(5) -0.0106(4) 0.1577(4) 0.0384(12) Uani 1.00 1 d .
C(17) C 0.1870(5) -0.0560(4) 0.2296(4) 0.0408(12) Uani 1.00 1 d .
C(18) C 0.2033(6) -0.0206(5) 0.3295(4) 0.0512(15) Uani 1.00 1 d .
C(19) C 0.1431(6) 0.0722(5) 0.3655(4) 0.0510(14) Uani 1.00 1 d .
C(20) C 0.3982(12) 0.5947(10) 0.1048(11) 0.140(4) Uani 1.00 1 d .
C(21) C 0.3013(17) 0.5481(11) 0.0148(8) 0.151(4) Uani 1.00 1 d .
C(22) C 0.1337(15) 0.4273(12) 0.0845(14) 0.169(6) Uani 1.00 1 d .
C(23) C 0.235(2) 0.4708(15) 0.1761(12) 0.183(8) Uani 1.00 1 d .
C(24) C 1.0106(7) 0.5021(6) 0.6460(5) 0.0620(19) Uani 1.00 1 d .
C(25) C 0.9714(13) 0.3991(9) 0.5966(12) 0.212(8) Uani 1.00 1 d .
C(26) C 1.1835(7) 0.3723(5) 0.6622(4) 0.0452(14) Uani 1.00 1 d .
C(27) C 1.2235(12) 0.4737(8) 0.7126(10) 0.162(5) Uani 1.00 1 d .
H(1) H 0.6628 -0.0858 0.0272 0.054 Uiso 1.00 1 c R
H(2) H 0.7749 -0.2137 0.0501 0.062 Uiso 1.00 1 c R
H(3) H 0.8370 -0.2440 0.2073 0.058 Uiso 1.00 1 c R
H(4) H 0.7910 -0.1428 0.3418 0.058 Uiso 1.00 1 c R
H(5) H 0.7187 -0.0100 0.4162 0.053 Uiso 1.00 1 c R
H(6) H 0.5876 0.2285 0.6277 0.066 Uiso 1.00 1 c R
H(7) H 0.4601 0.3505 0.6449 0.068 Uiso 1.00 1 c R
H(8) H 0.3711 0.4065 0.5058 0.064 Uiso 1.00 1 c R
H(9) H 0.3968 0.3329 0.3524 0.055 Uiso 1.00 1 c R
H(10) H 0.6678 0.1937 0.0410 0.059 Uiso 1.00 1 c R
H(11) H 0.7706 0.1231 0.0541 0.059 Uiso 1.00 1 c R
H(12) H 0.7813 0.2207 0.1405 0.059 Uiso 1.00 1 c R
H(13) H 0.4672 0.5553 0.1122 0.168 Uiso 1.00 1 c R
H(14) H 0.4568 0.6753 0.1064 0.168 Uiso 1.00 1 c R
H(15) H 0.2397 0.5932 0.0056 0.181 Uiso 1.00 1 c R
H(16) H 0.3603 0.5552 -0.0379 0.181 Uiso 1.00 1 c R
H(17) H 0.0727 0.3468 0.0815 0.203 Uiso 1.00 1 c R
H(18) H 0.0672 0.4690 0.0799 0.203 Uiso 1.00 1 c R
H(19) H 0.1800 0.4610 0.2307 0.220 Uiso 1.00 1 c R
H(20) H 0.3010 0.4283 0.1814 0.220 Uiso 1.00 1 c R
H(21) H 1.0035 0.5525 0.5998 0.074 Uiso 1.00 1 c R
H(22) H 0.9405 0.5023 0.6907 0.074 Uiso 1.00 1 c R
H(23) H 0.9658 0.4048 0.5269 0.254 Uiso 1.00 1 c R
H(24) H 0.8698 0.3564 0.6057 0.254 Uiso 1.00 1 c R
H(25) H 1.2526 0.3733 0.6165 0.054 Uiso 1.00 1 c R
H(26) H 1.1925 0.3213 0.7073 0.054 Uiso 1.00 1 c R
H(27) H 1.3254 0.5165 0.7042 0.194 Uiso 1.00 1 c R
H(28) H 1.2282 0.4668 0.7821 0.194 Uiso 1.00 1 c R
H(29) H 0.646(6) 0.100(4) 0.511(4) 0.057(18) Uiso 1.00 1 c .
H(30) H 0.014(7) 0.087(5) 0.072(4) 0.07(2) Uiso 1.00 1 c .

loop_
_atom_site_aniso_label
_atom_site_aniso_U_11
_atom_site_aniso_U_22
_atom_site_aniso_U_33
_atom_site_aniso_U_12
_atom_site_aniso_U_13
_atom_site_aniso_U_23
Pd(1) 0.0356(2) 0.0452(2) 0.0321(2) 0.0169(2) 0.00480(18) 0.01277(18)
Br(1) 0.0499(3) 0.0575(3) 0.0421(3) 0.0285(3) 0.0059(2) 0.0178(2)
Br(2) 0.0600(4) 0.0692(4) 0.0524(4) 0.0266(3) 0.0084(3) -0.0078(3)
Br(3) 0.0664(4) 0.0680(4) 0.0694(4) 0.0403(3) 0.0148(3) 0.0301(3)
S(1) 0.0385(7) 0.0508(7) 0.0338(7) 0.0204(6) 0.0053(6) 0.0119(6)
O(1) 0.050(2) 0.059(2) 0.034(2) 0.029(2) 0.0011(19) 0.009(2)
O(2) 0.053(2) 0.061(2) 0.033(2) 0.031(2) 0.0055(18) 0.0076(18)
O(3) 0.102(4) 0.103(3) 0.059(3) 0.043(3) -0.012(2) 0.040(2)
O(4) 0.088(3) 0.082(3) 0.033(2) 0.008(3) 0.010(2) 0.011(2)
O(5) 0.191(9) 0.163(7) 0.086(6) 0.069(7) 0.022(5) 0.009(5)
O(6) 0.242(11) 0.095(5) 0.110(7) 0.038(7) 0.003(6) -0.011(4)
O(7) 0.247(14) 0.129(8) 0.405(19) 0.104(9) -0.006(12) -0.051(9)
O(8) 0.320(15) 0.146(8) 0.202(11) 0.134(10) 0.056(9) 0.007(7)
N(1) 0.038(2) 0.048(2) 0.035(2) 0.017(2) 0.009(2) 0.014(2)
N(2) 0.070(3) 0.073(3) 0.027(2) 0.041(3) 0.007(2) 0.013(2)
N(3) 0.029(2) 0.045(2) 0.033(2) 0.010(2) 0.0067(19) 0.011(2)
C(1) 0.036(3) 0.039(2) 0.038(3) 0.014(2) 0.008(2) 0.014(2)
C(2) 0.052(3) 0.046(3) 0.040(3) 0.020(3) 0.009(2) 0.010(2)
C(3) 0.050(3) 0.046(3) 0.059(4) 0.017(3) 0.012(3) 0.010(2)
C(4) 0.051(3) 0.039(3) 0.058(4) 0.020(2) 0.013(3) 0.013(2)
C(5) 0.040(3) 0.047(3) 0.064(4) 0.018(2) 0.011(2) 0.027(3)
C(6) 0.033(2) 0.036(2) 0.046(3) 0.007(2) 0.009(2) 0.009(2)
C(7) 0.046(3) 0.048(3) 0.043(3) 0.021(2) 0.005(2) 0.019(2)
C(8) 0.044(3) 0.051(3) 0.039(3) 0.019(3) 0.006(2) 0.009(2)
C(9) 0.057(4) 0.070(4) 0.035(3) 0.022(3) 0.007(2) 0.008(3)
C(10) 0.057(4) 0.056(3) 0.049(4) 0.016(3) 0.017(3) -0.005(3)
C(11) 0.058(4) 0.052(3) 0.054(4) 0.025(3) 0.014(3) 0.009(3)
C(12) 0.053(3) 0.039(2) 0.046(3) 0.020(2) 0.010(2) 0.006(2)
C(13) 0.062(4) 0.055(3) 0.041(3) 0.028(3) 0.019(2) 0.020(2)
C(14) 0.038(3) 0.052(3) 0.035(3) 0.011(2) 0.007(2) 0.009(2)
C(15) 0.029(2) 0.047(3) 0.037(3) 0.014(2) 0.001(2) 0.006(2)
C(16) 0.030(2) 0.051(3) 0.033(3) 0.013(2) 0.002(2) 0.012(2)
C(17) 0.037(3) 0.050(3) 0.039(3) 0.018(2) 0.007(2) 0.018(2)
C(18) 0.040(3) 0.059(3) 0.047(3) 0.005(3) 0.003(2) 0.027(3)
C(19) 0.043(3) 0.060(3) 0.031(3) -0.002(3) 0.002(2) 0.008(2)
C(20) 0.081(8) 0.151(10) 0.143(12) -0.007(7) 0.026(8) 0.012(9)
C(21) 0.217(15) 0.134(10) 0.072(8) 0.023(10) 0.037(8) 0.031(7)
C(22) 0.108(11) 0.161(12) 0.214(19) -0.000(9) 0.032(11) 0.098(14)
C(23) 0.30(2) 0.185(15) 0.178(16) 0.159(17) 0.162(16) 0.129(14)
C(24) 0.041(3) 0.065(4) 0.091(5) 0.034(3) 0.012(3) 0.014(4)
C(25) 0.112(10) 0.088(7) 0.37(2) 0.022(7) -0.112(12) -0.006(11)
C(26) 0.050(3) 0.047(3) 0.046(3) 0.027(3) 0.007(2) 0.011(2)
C(27) 0.136(10) 0.087(7) 0.224(15) 0.049(7) -0.074(9) -0.024(8)

loop_
_atom_type_symbol
_atom_type_description
_atom_type_scat_dispersion_real
_atom_type_scat_dispersion_imag
_atom_type_scat_source
C C 0.003 0.002
;
International Tables for Crystallography
(1992, Vol. C, Tables 4.2.6.8 and 6.1.1.4)
;
H H 0.000 0.000
;
International Tables for Crystallography
(1992, Vol. C, Table 6.1.1.4)
;
Br Br -0.290 2.459
;
International Tables for Crystallography
(1992, Vol. C, Tables 4.2.6.8 and 6.1.1.4)
;
N N 0.006 0.003
;
International Tables for Crystallography
(1992, Vol. C, Tables 4.2.6.8 and 6.1.1.4)
;
O O 0.011 0.006
;
International Tables for Crystallography
(1992, Vol. C, Tables 4.2.6.8 and 6.1.1.4)
;
Pd Pd -0.999 1.007
;
International Tables for Crystallography
(1992, Vol. C, Tables 4.2.6.8 and 6.1.1.4)
;
S S 0.125 0.123
;
International Tables for Crystallography
(1992, Vol. C, Tables 4.2.6.8 and 6.1.1.4)
;

loop_
_geom_angle_atom_site_label_1
_geom_angle_atom_site_label_2
_geom_angle_atom_site_label_3
_geom_angle
_geom_angle_publ_flag
Br(1) Pd(1) S(1) 87.36(4) yes
Br(1) Pd(1) N(1) 175.88(11) yes
Br(1) Pd(1) N(3) 95.40(14) yes
S(1) Pd(1) N(1) 95.70(14) yes
S(1) Pd(1) N(3) 176.83(13) yes
N(1) Pd(1) N(3) 81.61(19) yes
Pd(1) S(1) C(1) 110.38(18) yes
Pd(1) S(1) C(13) 106.40(19) yes
C(1) S(1) C(13) 101.7(2) yes
C(20) O(5) C(23) 108.0(12) yes
C(21) O(6) C(22) 108.3(10) yes
C(24) O(7) C(27) 122.9(8) yes
C(25) O(8) C(26) 122.5(8) yes
Pd(1) N(1) N(2) 109.9(4) yes
Pd(1) N(1) C(7) 132.7(4) yes
N(2) N(1) C(7) 117.4(5) yes
N(1) N(2) C(8) 119.6(5) yes
Pd(1) N(3) C(8) 112.5(4) yes
Pd(1) N(3) C(12) 128.8(3) yes
C(8) N(3) C(12) 118.7(5) yes
S(1) C(1) C(2) 113.8(4) yes
S(1) C(1) C(6) 126.0(4) yes
C(2) C(1) C(6) 120.1(5) yes
C(1) C(2) C(3) 121.0(5) yes
C(2) C(3) C(4) 120.0(6) yes
C(3) C(4) C(5) 119.9(6) yes
C(4) C(5) C(6) 121.0(6) yes
C(1) C(6) C(5) 118.0(5) yes
C(1) C(6) C(7) 127.4(5) yes
C(5) C(6) C(7) 114.6(5) yes
N(1) C(7) C(6) 127.8(5) yes
N(2) C(8) N(3) 116.2(5) yes
N(2) C(8) C(9) 120.7(5) yes
N(3) C(8) C(9) 123.1(6) yes
C(8) C(9) C(10) 117.9(6) yes
C(9) C(10) C(11) 119.4(6) yes
C(10) C(11) C(12) 120.1(6) yes
N(3) C(12) C(11) 120.7(5) yes
Br(2) C(14) C(15) 120.7(5) yes
Br(2) C(14) C(19) 117.2(4) yes
C(15) C(14) C(19) 122.1(6) yes
O(1) C(15) C(14) 122.0(6) yes
O(1) C(15) C(16) 114.7(4) yes
C(14) C(15) C(16) 123.3(5) yes
O(2) C(16) C(15) 116.7(5) yes
O(2) C(16) C(17) 127.4(6) yes
C(15) C(16) C(17) 115.9(4) yes
Br(3) C(17) C(16) 117.9(4) yes
Br(3) C(17) C(18) 117.9(5) yes
C(16) C(17) C(18) 124.2(6) yes
O(3) C(18) C(17) 126.2(6) yes
O(3) C(18) C(19) 115.5(5) yes
C(17) C(18) C(19) 118.3(6) yes
O(4) C(19) C(14) 124.2(6) yes
O(4) C(19) C(18) 119.9(6) yes
C(14) C(19) C(18) 115.9(5) yes
O(5) C(20) C(21) 110.6(10) yes
O(6) C(21) C(20) 115.0(12) yes
O(6) C(22) C(23) 110.6(13) yes
O(5) C(23) C(22) 110.1(15) yes
O(7) C(24) C(25) 113.7(10) yes
O(8) C(25) C(24) 122.0(11) yes
O(8) C(26) C(27) 114.8(10) yes
O(7) C(27) C(26) 121.1(10) yes
C(15) O(1) H(30) 106(5) no
N(1) N(2) H(29) 120(4) no
C(8) N(2) H(29) 118(4) no
C(1) C(2) H(1) 119.5(6) no
C(3) C(2) H(1) 119.5(6) no
C(2) C(3) H(2) 120.0(6) no
C(4) C(3) H(2) 120.0(7) no
C(3) C(4) H(3) 120.0(6) no
C(5) C(4) H(3) 120.0(6) no
C(4) C(5) H(4) 119.5(6) no
C(6) C(5) H(4) 119.5(6) no
N(1) C(7) H(5) 116.1(5) no
C(6) C(7) H(5) 116.1(6) no
C(8) C(9) H(6) 121.0(7) no
C(10) C(9) H(6) 121.0(6) no
C(9) C(10) H(7) 120.3(7) no
C(11) C(10) H(7) 120.3(7) no
C(10) C(11) H(8) 119.9(6) no
C(12) C(11) H(8) 119.9(6) no
N(3) C(12) H(9) 119.7(5) no
C(11) C(12) H(9) 119.7(6) no
S(1) C(13) H(10) 109.5(4) no
S(1) C(13) H(11) 109.5(4) no
S(1) C(13) H(12) 109.5(4) no
H(10) C(13) H(11) 109.5(5) no
H(10) C(13) H(12) 109.5(5) no
H(11) C(13) H(12) 109.5(6) no
O(5) C(20) H(13) 109.5 no
O(5) C(20) H(14) 109.5 no
C(21) C(20) H(13) 109.5 no
C(21) C(20) H(14) 109.5 no
H(13) C(20) H(14) 108.1 no
O(6) C(21) H(15) 108.5 no
O(6) C(21) H(16) 108.5 no
C(20) C(21) H(15) 108.5 no
C(20) C(21) H(16) 108.5 no
H(15) C(21) H(16) 107.5 no
O(6) C(22) H(17) 109.5 no
O(6) C(22) H(18) 109.5 no
C(23) C(22) H(17) 109.5 no
C(23) C(22) H(18) 109.5 no
H(17) C(22) H(18) 108.1 no
O(5) C(23) H(19) 109.7 no
O(5) C(23) H(20) 109.6 no
C(22) C(23) H(19) 109.7 no
C(22) C(23) H(20) 109.6 no
H(19) C(23) H(20) 108.2 no
O(7) C(24) H(21) 108.8 no
O(7) C(24) H(22) 108.8 no
C(25) C(24) H(21) 108.8 no
C(25) C(24) H(22) 108.8 no
H(21) C(24) H(22) 107.7 no
O(8) C(25) H(23) 106.8 no
O(8) C(25) H(24) 106.8 no
C(24) C(25) H(23) 106.8 no
C(24) C(25) H(24) 106.8 no
H(23) C(25) H(24) 106.7 no
O(8) C(26) H(25) 108.6 no
O(8) C(26) H(26) 108.6 no
C(27) C(26) H(25) 108.6 no
C(27) C(26) H(26) 108.6 no
H(25) C(26) H(26) 107.5 no
O(7) C(27) H(27) 107.1 no
O(7) C(27) H(28) 107.0 no
C(26) C(27) H(27) 107.1 no
C(26) C(27) H(28) 107.1 no
H(27) C(27) H(28) 106.8 no

loop_
_geom_bond_atom_site_label_1
_geom_bond_atom_site_label_2
_geom_bond_distance
_geom_bond_publ_flag
Pd(1) Br(1) 2.4129(8) yes
Pd(1) S(1) 2.2479(15) yes
Pd(1) N(1) 2.008(5) yes
Pd(1) N(3) 2.038(4) yes
Br(2) C(14) 1.909(6) yes
Br(3) C(17) 1.894(6) yes
S(1) C(1) 1.788(6) yes
S(1) C(13) 1.802(5) yes
O(1) C(15) 1.343(7) yes
O(2) C(16) 1.229(6) yes
O(3) C(18) 1.239(9) yes
O(4) C(19) 1.212(7) yes
O(5) C(20) 1.391(18) yes
O(5) C(23) 1.374(19) yes
O(6) C(21) 1.345(15) yes
O(6) C(22) 1.40(2) yes
O(7) C(24) 1.265(14) yes
O(7) C(27) 1.404(19) yes
O(8) C(25) 1.39(2) yes
O(8) C(26) 1.259(14) yes
N(1) N(2) 1.377(6) yes
N(1) C(7) 1.261(8) yes
N(2) C(8) 1.376(9) yes
N(3) C(8) 1.330(7) yes
N(3) C(12) 1.365(8) yes
C(1) C(2) 1.382(8) yes
C(1) C(6) 1.404(8) yes
C(2) C(3) 1.372(10) yes
C(3) C(4) 1.379(9) yes
C(4) C(5) 1.386(9) yes
C(5) C(6) 1.398(9) yes
C(6) C(7) 1.459(8) yes
C(8) C(9) 1.389(8) yes
C(9) C(10) 1.368(11) yes
C(10) C(11) 1.387(10) yes
C(11) C(12) 1.366(9) yes
C(14) C(15) 1.318(7) yes
C(14) C(19) 1.448(9) yes
C(15) C(16) 1.504(9) yes
C(16) C(17) 1.403(8) yes
C(17) C(18) 1.378(8) yes
C(18) C(19) 1.557(10) yes
C(20) C(21) 1.396(17) yes
C(22) C(23) 1.43(2) yes
C(24) C(25) 1.303(14) yes
C(26) C(27) 1.291(12) yes
N(2) H(29) 0.85(6) no
C(2) H(1) 0.940(6) no
C(3) H(2) 0.940(6) no
C(4) H(3) 0.940(6) no
C(5) H(4) 0.940(6) no
C(7) H(5) 0.940(6) no
C(9) H(6) 0.940(6) no
C(10) H(7) 0.940(6) no
C(11) H(8) 0.940(7) no
C(12) H(9) 0.940(6) no
C(13) H(10) 0.970(6) no
C(13) H(11) 0.970(7) no
C(13) H(12) 0.970(4) no
C(20) H(13) 0.980 no
C(20) H(14) 0.980 no
C(21) H(15) 0.980 no
C(21) H(16) 0.980 no
C(22) H(17) 0.980 no
C(22) H(18) 0.980 no
C(23) H(19) 0.980 no
C(23) H(20) 0.980 no
C(24) H(21) 0.980 no
C(24) H(22) 0.980 no
C(25) H(23) 0.980 no
C(25) H(24) 0.980 no
C(26) H(25) 0.980 no
C(26) H(26) 0.980 no
C(27) H(27) 0.980 no
C(27) H(28) 0.980 no

loop_
_geom_contact_atom_site_label_1
_geom_contact_atom_site_label_2
_geom_contact_distance
_geom_contact_site_symmetry_2
Pd(1) C(17) 3.455(4) .
Pd(1) C(18) 3.502(5) .
Br(1) C(15) 3.552(5) .
Br(2) C(24) 3.378(8) 2_666
Br(3) O(5) 3.370(12) 1_545
O(1) O(2) 2.749(5) 2_555
O(1) C(1) 3.582(6) 1_455
O(1) C(2) 3.441(6) 1_455
O(1) C(13) 3.195(8) 1_455
O(2) O(1) 2.749(5) 2_555
O(2) O(2) 3.150(6) 2_555
O(2) C(2) 3.376(7) 2_655
O(2) C(3) 3.377(7) 1_455
O(2) C(13) 3.487(8) 2_655
O(3) N(1) 3.465(6) .
O(3) N(1) 3.449(7) 2_656
O(3) N(2) 3.424(6) .
O(3) N(2) 2.597(8) 2_656
O(3) C(7) 3.358(7) 2_656
O(3) C(8) 3.490(6) .
O(3) C(8) 3.543(9) 2_656
O(4) O(4) 3.568(6) 2_556
O(4) N(3) 3.553(6) .
O(4) C(10) 3.536(6) .
O(4) C(11) 3.332(6) .
O(4) C(12) 3.338(7) .
O(5) Br(3) 3.370(12) 1_565
O(5) C(10) 3.460(10) 2_666
N(1) O(3) 3.465(6) .
N(1) O(3) 3.449(7) 2_656
N(2) O(3) 3.424(6) .
N(2) O(3) 2.597(8) 2_656
N(3) O(4) 3.553(6) .
N(3) C(18) 3.462(6) .
N(3) C(19) 3.344(6) .
C(1) O(1) 3.582(6) 1_655
C(2) O(1) 3.441(6) 1_655
C(2) O(2) 3.376(7) 2_655
C(3) O(2) 3.377(7) 1_655
C(3) C(15) 3.598(6) 1_655
C(3) C(16) 3.391(7) 1_655
C(4) C(16) 3.398(7) 1_655
C(4) C(17) 3.555(7) 1_655
C(4) C(26) 3.268(9) 2_756
C(5) C(14) 3.574(7) 1_655
C(5) C(26) 3.495(10) 2_756
C(6) C(14) 3.557(7) 1_655
C(7) O(3) 3.358(7) 2_656
C(8) O(3) 3.490(6) .
C(8) O(3) 3.543(9) 2_656
C(10) O(4) 3.536(6) .
C(10) O(5) 3.460(10) 2_666
C(10) C(26) 3.396(10) 1_455
C(11) O(4) 3.332(6) .
C(11) C(11) 3.479(8) 2_666
C(11) C(26) 3.459(10) 1_455
C(12) O(4) 3.338(7) .
C(12) C(14) 3.442(6) .
C(12) C(19) 3.273(7) .
C(13) O(1) 3.195(8) 1_655
C(13) O(2) 3.487(8) 2_655
C(14) C(5) 3.574(7) 1_455
C(14) C(6) 3.557(7) 1_455
C(14) C(12) 3.442(6) .
C(15) Br(1) 3.552(5) .
C(15) C(3) 3.598(6) 1_455
C(16) C(3) 3.391(7) 1_455
C(16) C(4) 3.398(7) 1_455
C(17) Pd(1) 3.455(4) .
C(17) C(4) 3.555(7) 1_455
C(18) Pd(1) 3.502(5) .
C(18) N(3) 3.462(6) .
C(19) N(3) 3.344(6) .
C(19) C(12) 3.273(7) .
C(24) Br(2) 3.378(8) 2_666
C(26) C(4) 3.268(9) 2_756
C(26) C(5) 3.495(10) 2_756
C(26) C(10) 3.396(10) 1_655
C(26) C(11) 3.459(10) 1_655
Br(1) H(1) 3.0216(5) 2_655
Br(1) H(2) 3.3032(5) 2_655
Br(1) H(16) 3.354 2_665
Br(1) H(20) 2.984 .
Br(1) H(27) 3.155 2_766
Br(2) H(9) 3.3478(7) .
Br(2) H(12) 3.2718(7) 1_455
Br(2) H(19) 3.236 .
Br(2) H(21) 2.787 2_666
Br(2) H(22) 3.209 2_666
Br(2) H(23) 3.436 1_455
Br(3) H(6) 3.1540(7) 2_656
Br(3) H(10) 3.3657(7) 2_655
Br(3) H(11) 3.5005(7) 2_655
Br(3) H(14) 3.432 1_545
Br(3) H(15) 3.595 1_545
S(1) H(1) 3.1946(15) 2_655
O(1) H(1) 3.599(3) 1_455
O(1) H(2) 3.347(4) 2_655
O(1) H(11) 2.537(4) 1_455
O(1) H(12) 3.021(5) 1_455
O(1) H(17) 2.799 .
O(1) H(30) 0.83(6) .
O(1) H(30) 3.53(6) 2_555
O(2) H(1) 2.838(3) 2_655
O(2) H(2) 3.172(3) 1_455
O(2) H(11) 2.536(4) 2_655
O(2) H(30) 2.11(8) .
O(2) H(30) 2.05(6) 2_555
O(3) H(5) 2.617(4) 2_656
O(3) H(6) 3.067(6) 2_656
O(3) H(24) 3.590 2_656
O(3) H(29) 1.77(6) 2_656
O(4) H(4) 2.797(4) 2_656
O(4) H(5) 2.730(5) 2_656
O(5) H(6) 3.131(8) 2_666
O(5) H(7) 2.848(8) 2_666
O(5) H(22) 3.219 2_666
O(6) H(2) 2.932(11) 2_655
O(6) H(3) 3.477(9) 2_655
O(6) H(18) 3.483 2_565
O(6) H(28) 3.192 1_454
O(7) H(12) 3.344(11) 2_766
O(7) H(19) 3.408 2_666
O(7) H(23) 3.382 2_766
O(8) H(3) 3.096(12) 2_756
O(8) H(4) 3.372(14) 2_756
O(8) H(8) 3.494(14) 1_655
O(8) H(21) 3.561 2_766
N(2) H(24) 3.243 .
N(2) H(29) 3.27(5) 2_656
N(3) H(27) 3.568 2_766
C(1) H(14) 3.480 1_545
C(2) H(10) 3.460(5) 2_655
C(2) H(14) 3.051 1_545
C(2) H(30) 3.26(6) 1_655
C(3) H(14) 2.878 1_545
C(3) H(26) 3.518 2_756
C(3) H(30) 3.51(6) 1_655
C(3) H(30) 3.54(7) 2_655
C(4) H(13) 3.583 1_545
C(4) H(14) 3.131 1_545
C(4) H(26) 2.290 2_756
C(4) H(28) 3.512 2_756
C(5) H(7) 3.300(5) 2_656
C(5) H(14) 3.532 1_545
C(5) H(25) 3.567 2_756
C(5) H(26) 2.651 2_756
C(6) H(6) 3.571(5) 2_656
C(7) H(6) 3.299(5) 2_656
C(8) H(5) 3.577(5) 2_656
C(8) H(24) 3.137 .
C(9) H(4) 3.505(6) 2_656
C(9) H(5) 3.262(5) 2_656
C(9) H(24) 2.915 .
C(10) H(4) 3.176(6) 2_656
C(10) H(25) 2.545 1_455
C(10) H(26) 3.416 1_455
C(11) H(8) 3.026(5) 2_666
C(11) H(25) 2.483 1_455
C(12) H(8) 3.394(4) 2_666
C(12) H(27) 3.299 2_766
C(13) H(1) 3.573(6) 2_655
C(13) H(15) 3.458 2_665
C(13) H(17) 3.475 1_655
C(13) H(30) 3.41(8) 1_655
C(14) H(9) 3.177(4) .
C(14) H(30) 2.97(6) .
C(15) H(30) 1.77(6) .
C(16) H(1) 3.565(5) 2_655
C(16) H(2) 3.482(4) 1_455
C(16) H(3) 3.505(5) 1_455
C(16) H(11) 3.534(5) 2_655
C(16) H(30) 2.28(7) .
C(16) H(30) 3.20(6) 2_555
C(17) H(3) 3.355(4) 1_455
C(18) H(5) 3.475(6) 2_656
C(18) H(29) 3.01(6) 2_656
C(19) H(4) 3.499(5) 1_455
C(19) H(5) 3.482(6) 2_656
C(19) H(9) 3.413(5) .
C(20) H(7) 3.477(14) 2_666
C(21) H(10) 3.406(15) 2_665
C(21) H(13) 3.534 2_665
C(21) H(28) 3.185 1_454
C(22) H(2) 3.550(18) 2_655
C(22) H(18) 3.529 2_565
C(22) H(22) 3.379 2_666
C(23) H(7) 3.493(16) 2_666
C(23) H(22) 2.744 2_666
C(24) H(19) 2.797 2_666
C(24) H(21) 3.381 2_766
C(24) H(23) 2.817 2_766
C(25) H(19) 3.578 2_666
C(25) H(21) 2.901 2_766
C(25) H(23) 3.144 2_766
C(26) H(3) 2.580(7) 2_756
C(26) H(4) 3.028(7) 2_756
C(26) H(7) 2.851(7) 1_655
C(26) H(8) 2.987(7) 1_655
C(27) H(3) 3.160(11) 2_756
C(27) H(7) 3.387(13) 1_655
C(27) H(8) 3.515(14) 1_655
C(27) H(16) 3.452 1_656
H(1) Br(1) 3.0216(5) 2_655
H(1) S(1) 3.1946(15) 2_655
H(1) O(1) 3.599(3) 1_655
H(1) O(2) 2.838(3) 2_655
H(1) C(13) 3.573(6) 2_655
H(1) C(16) 3.565(5) 2_655
H(1) H(10) 3.001 2_655
H(1) H(14) 3.406 1_545
H(1) H(30) 3.29(6) 1_655
H(1) H(30) 3.60(7) 2_655
H(2) Br(1) 3.3032(5) 2_655
H(2) O(1) 3.347(4) 2_655
H(2) O(2) 3.172(3) 1_655
H(2) O(6) 2.932(11) 2_655
H(2) C(16) 3.482(4) 1_655
H(2) C(22) 3.550(18) 2_655
H(2) H(14) 3.164 1_545
H(2) H(17) 3.185 2_655
H(2) H(30) 2.98(7) 2_655
H(3) O(6) 3.477(9) 2_655
H(3) O(8) 3.096(12) 2_756
H(3) C(16) 3.505(5) 1_655
H(3) C(17) 3.355(4) 1_655
H(3) C(26) 2.580(7) 2_756
H(3) C(27) 3.160(11) 2_756
H(3) H(13) 3.573 1_545
H(3) H(14) 3.537 1_545
H(3) H(25) 3.170 2_756
H(3) H(26) 1.631 2_756
H(3) H(28) 2.717 2_756
H(4) O(4) 2.797(4) 2_656
H(4) O(8) 3.372(14) 2_756
H(4) C(9) 3.505(6) 2_656
H(4) C(10) 3.176(6) 2_656
H(4) C(19) 3.499(5) 1_655
H(4) C(26) 3.028(7) 2_756
H(4) H(6) 3.560 2_656
H(4) H(7) 2.947 2_656
H(4) H(25) 2.969 2_756
H(4) H(26) 2.365 2_756
H(5) O(3) 2.617(4) 2_656
H(5) O(4) 2.730(5) 2_656
H(5) C(8) 3.577(5) 2_656
H(5) C(9) 3.262(5) 2_656
H(5) C(18) 3.475(6) 2_656
H(5) C(19) 3.482(6) 2_656
H(5) H(6) 3.208 2_656
H(6) Br(3) 3.1540(7) 2_656
H(6) O(3) 3.067(6) 2_656
H(6) O(5) 3.131(8) 2_666
H(6) C(6) 3.571(5) 2_656
H(6) C(7) 3.299(5) 2_656
H(6) H(4) 3.560 2_656
H(6) H(5) 3.208 2_656
H(6) H(24) 2.735 .
H(7) O(5) 2.848(8) 2_666
H(7) C(5) 3.300(5) 2_656
H(7) C(20) 3.477(14) 2_666
H(7) C(23) 3.493(16) 2_666
H(7) C(26) 2.851(7) 1_455
H(7) C(27) 3.387(13) 1_455
H(7) H(4) 2.947 2_656
H(7) H(13) 3.342 2_666
H(7) H(14) 3.547 2_666
H(7) H(19) 3.551 2_666
H(7) H(20) 3.389 2_666
H(7) H(25) 2.150 1_455
H(7) H(26) 2.768 1_455
H(7) H(27) 2.955 1_455
H(8) O(8) 3.494(14) 1_455
H(8) C(11) 3.026(5) 2_666
H(8) C(12) 3.394(4) 2_666
H(8) C(26) 2.987(7) 1_455
H(8) C(27) 3.515(14) 1_455
H(8) H(8) 2.824 2_666
H(8) H(9) 3.463 2_666
H(8) H(25) 2.035 1_455
H(8) H(26) 3.564 1_455
H(8) H(27) 3.091 1_455
H(9) Br(2) 3.3478(7) .
H(9) C(14) 3.177(4) .
H(9) C(19) 3.413(5) .
H(9) H(8) 3.463 2_666
H(9) H(19) 3.523 .
H(9) H(20) 3.014 .
H(9) H(27) 2.977 2_766
H(10) Br(3) 3.3657(7) 2_655
H(10) C(2) 3.460(5) 2_655
H(10) C(21) 3.406(15) 2_665
H(10) H(1) 3.001 2_655
H(10) H(14) 3.204 2_665
H(10) H(15) 2.739 2_665
H(10) H(16) 3.325 2_665
H(11) Br(3) 3.5005(7) 2_655
H(11) O(1) 2.537(4) 1_655
H(11) O(2) 2.536(4) 2_655
H(11) C(16) 3.534(5) 2_655
H(11) H(17) 3.234 1_655
H(11) H(30) 2.57(8) 1_655
H(12) Br(2) 3.2718(7) 1_655
H(12) O(1) 3.021(5) 1_655
H(12) O(7) 3.344(11) 2_766
H(12) H(15) 3.369 2_665
H(12) H(17) 3.000 1_655
H(12) H(30) 3.45(8) 1_655
H(13) C(4) 3.583 1_565
H(13) C(21) 3.534 2_665
H(13) H(3) 3.573 1_565
H(13) H(7) 3.342 2_666
H(13) H(13) 3.488 2_665
H(13) H(16) 2.767 2_665
H(13) H(27) 3.494 2_766
H(13) H(28) 3.285 2_766
H(14) Br(3) 3.432 1_565
H(14) C(1) 3.480 1_565
H(14) C(2) 3.051 1_565
H(14) C(3) 2.878 1_565
H(14) C(4) 3.131 1_565
H(14) C(5) 3.532 1_565
H(14) H(1) 3.406 1_565
H(14) H(2) 3.164 1_565
H(14) H(3) 3.537 1_565
H(14) H(7) 3.547 2_666
H(14) H(10) 3.204 2_665
H(15) Br(3) 3.595 1_565
H(15) C(13) 3.458 2_665
H(15) H(10) 2.739 2_665
H(15) H(12) 3.369 2_665
H(15) H(17) 3.526 2_565
H(15) H(18) 2.874 2_565
H(15) H(28) 3.288 1_454
H(16) Br(1) 3.354 2_665
H(16) C(27) 3.452 1_454
H(16) H(10) 3.325 2_665
H(16) H(13) 2.767 2_665
H(16) H(27) 3.520 1_454
H(16) H(28) 2.586 1_454
H(17) O(1) 2.799 .
H(17) C(13) 3.475 1_455
H(17) H(2) 3.185 2_655
H(17) H(11) 3.234 1_455
H(17) H(12) 3.000 1_455
H(17) H(15) 3.526 2_565
H(17) H(22) 3.536 2_666
H(17) H(30) 3.141 .
H(18) O(6) 3.483 2_565
H(18) C(22) 3.529 2_565
H(18) H(15) 2.874 2_565
H(18) H(18) 2.796 2_565
H(18) H(22) 3.181 2_666
H(19) Br(2) 3.236 .
H(19) O(7) 3.408 2_666
H(19) C(24) 2.797 2_666
H(19) C(25) 3.578 2_666
H(19) H(7) 3.551 2_666
H(19) H(9) 3.523 .
H(19) H(21) 3.115 2_666
H(19) H(22) 1.837 2_666
H(19) H(24) 3.254 2_666
H(20) Br(1) 2.984 .
H(20) H(7) 3.389 2_666
H(20) H(9) 3.014 .
H(20) H(22) 3.410 2_666
H(20) H(27) 3.588 2_766
H(21) Br(2) 2.787 2_666
H(21) O(8) 3.561 2_766
H(21) C(24) 3.381 2_766
H(21) C(25) 2.901 2_766
H(21) H(19) 3.115 2_666
H(21) H(21) 2.910 2_766
H(21) H(23) 1.939 2_766
H(21) H(24) 3.428 2_766
H(22) Br(2) 3.209 2_666
H(22) O(5) 3.219 2_666
H(22) C(22) 3.379 2_666
H(22) C(23) 2.744 2_666
H(22) H(17) 3.536 2_666
H(22) H(18) 3.181 2_666
H(22) H(19) 1.837 2_666
H(22) H(20) 3.410 2_666
H(22) H(23) 3.499 2_766
H(23) Br(2) 3.436 1_655
H(23) O(7) 3.382 2_766
H(23) C(24) 2.817 2_766
H(23) C(25) 3.144 2_766
H(23) H(21) 1.939 2_766
H(23) H(22) 3.499 2_766
H(23) H(23) 2.522 2_766
H(24) O(3) 3.590 2_656
H(24) N(2) 3.243 .
H(24) C(8) 3.137 .
H(24) C(9) 2.915 .
H(24) H(6) 2.735 .
H(24) H(19) 3.254 2_666
H(24) H(21) 3.428 2_766
H(24) H(29) 3.217 .
H(25) C(5) 3.567 2_756
H(25) C(10) 2.545 1_655
H(25) C(11) 2.483 1_655
H(25) H(3) 3.170 2_756
H(25) H(4) 2.969 2_756
H(25) H(7) 2.150 1_655
H(25) H(8) 2.035 1_655
H(26) C(3) 3.518 2_756
H(26) C(4) 2.290 2_756
H(26) C(5) 2.651 2_756
H(26) C(10) 3.416 1_655
H(26) H(3) 1.631 2_756
H(26) H(4) 2.365 2_756
H(26) H(7) 2.768 1_655
H(26) H(8) 3.564 1_655
H(27) Br(1) 3.155 2_766
H(27) N(3) 3.568 2_766
H(27) C(12) 3.299 2_766
H(27) H(7) 2.955 1_655
H(27) H(8) 3.091 1_655
H(27) H(9) 2.977 2_766
H(27) H(13) 3.494 2_766
H(27) H(16) 3.520 1_656
H(27) H(20) 3.588 2_766
H(28) O(6) 3.192 1_656
H(28) C(4) 3.512 2_756
H(28) C(21) 3.185 1_656
H(28) H(3) 2.717 2_756
H(28) H(13) 3.285 2_766
H(28) H(15) 3.288 1_656
H(28) H(16) 2.586 1_656
H(29) O(3) 1.77(6) 2_656
H(29) N(2) 3.27(5) 2_656
H(29) C(18) 3.01(6) 2_656
H(29) H(24) 3.217 .
H(29) H(29) 3.02(7) 2_656
H(30) O(1) 0.83(6) .
H(30) O(1) 3.53(6) 2_555
H(30) O(2) 2.11(8) .
H(30) O(2) 2.05(6) 2_555
H(30) C(2) 3.26(6) 1_455
H(30) C(3) 3.51(6) 1_455
H(30) C(3) 3.54(7) 2_655
H(30) C(13) 3.41(8) 1_455
H(30) C(14) 2.97(6) .
H(30) C(15) 1.77(6) .
H(30) C(16) 2.28(7) .
H(30) C(16) 3.20(6) 2_555
H(30) H(1) 3.29(6) 1_455
H(30) H(1) 3.60(7) 2_655
H(30) H(2) 2.98(6) 2_655
H(30) H(11) 2.57(8) 1_455
H(30) H(12) 3.45(8) 1_455
H(30) H(17) 3.141 .
H(30) H(30) 2.71(9) 2_555

loop_
_geom_torsion_atom_site_label_1
_geom_torsion_atom_site_label_2
_geom_torsion_atom_site_label_3
_geom_torsion_atom_site_label_4
_geom_torsion
Br(1) Pd(1) S(1) C(1) 175.87(16)
Br(1) Pd(1) S(1) C(13) 66.3(2)
Br(1) Pd(1) N(1) N(2) 41(2)
Br(1) Pd(1) N(1) C(7) -137.5(17)
Br(1) Pd(1) N(3) C(8) -175.9(3)
Br(1) Pd(1) N(3) C(12) 6.0(3)
S(1) Pd(1) N(1) N(2) 178.6(2)
S(1) Pd(1) N(1) C(7) 0.4(4)
N(1) Pd(1) S(1) C(1) -1.4(2)
N(1) Pd(1) S(1) C(13) -110.9(2)
S(1) Pd(1) N(3) C(8) 34(2)
S(1) Pd(1) N(3) C(12) -144(2)
N(3) Pd(1) S(1) C(1) -34(2)
N(3) Pd(1) S(1) C(13) -143(2)
N(1) Pd(1) N(3) C(8) 1.2(3)
N(1) Pd(1) N(3) C(12) -176.8(4)
N(3) Pd(1) N(1) N(2) -3.1(3)
N(3) Pd(1) N(1) C(7) 178.7(4)
Pd(1) S(1) C(1) C(2) -179.9(2)
Pd(1) S(1) C(1) C(6) 2.7(4)
C(13) S(1) C(1) C(2) -67.3(4)
C(13) S(1) C(1) C(6) 115.3(4)
C(20) O(5) C(23) C(22) -60(2)
C(23) O(5) C(20) C(21) 57.5(17)
C(21) O(6) C(22) C(23) -55.1(19)
C(22) O(6) C(21) C(20) 54.5(19)
C(24) O(7) C(27) C(26) 15(2)
C(27) O(7) C(24) C(25) -13(2)
C(25) O(8) C(26) C(27) 14.8(17)
C(26) O(8) C(25) C(24) -15(2)
Pd(1) N(1) N(2) C(8) 4.8(5)
Pd(1) N(1) C(7) C(6) -0.0(7)
N(2) N(1) C(7) C(6) -178.2(4)
C(7) N(1) N(2) C(8) -176.6(4)
N(1) N(2) C(8) N(3) -4.0(6)
N(1) N(2) C(8) C(9) 176.5(4)
Pd(1) N(3) C(8) N(2) 1.0(5)
Pd(1) N(3) C(8) C(9) -179.6(4)
Pd(1) N(3) C(12) C(11) 178.2(3)
C(8) N(3) C(12) C(11) 0.3(5)
C(12) N(3) C(8) N(2) 179.3(4)
C(12) N(3) C(8) C(9) -1.3(7)
S(1) C(1) C(2) C(3) -178.3(4)
S(1) C(1) C(6) C(5) 176.3(3)
S(1) C(1) C(6) C(7) -2.7(7)
C(2) C(1) C(6) C(5) -1.0(6)
C(2) C(1) C(6) C(7) -180.0(3)
C(6) C(1) C(2) C(3) -0.7(7)
C(1) C(2) C(3) C(4) 1.6(7)
C(2) C(3) C(4) C(5) -0.7(7)
C(3) C(4) C(5) C(6) -1.0(7)
C(4) C(5) C(6) C(1) 1.8(7)
C(4) C(5) C(6) C(7) -179.1(4)
C(1) C(6) C(7) N(1) 1.1(8)
C(5) C(6) C(7) N(1) -177.9(4)
N(2) C(8) C(9) C(10) -178.1(4)
N(3) C(8) C(9) C(10) 2.5(7)
C(8) C(9) C(10) C(11) -2.7(8)
C(9) C(10) C(11) C(12) 1.8(8)
C(10) C(11) C(12) N(3) -0.5(7)
Br(2) C(14) C(15) O(1) 0.4(6)
Br(2) C(14) C(15) C(16) 179.9(2)
Br(2) C(14) C(19) O(4) 4.3(7)
Br(2) C(14) C(19) C(18) -175.6(3)
C(15) C(14) C(19) O(4) -174.7(5)
C(15) C(14) C(19) C(18) 5.4(7)
C(19) C(14) C(15) O(1) 179.4(4)
C(19) C(14) C(15) C(16) -1.2(7)
O(1) C(15) C(16) O(2) -2.1(6)
O(1) C(15) C(16) C(17) 176.9(4)
C(14) C(15) C(16) O(2) 178.4(4)
C(14) C(15) C(16) C(17) -2.6(7)
O(2) C(16) C(17) Br(3) -1.1(7)
O(2) C(16) C(17) C(18) -179.6(5)
C(15) C(16) C(17) Br(3) -179.9(2)
C(15) C(16) C(17) C(18) 1.6(7)
Br(3) C(17) C(18) O(3) 4.0(7)
Br(3) C(17) C(18) C(19) -175.8(3)
C(16) C(17) C(18) O(3) -177.5(5)
C(16) C(17) C(18) C(19) 2.7(7)
O(3) C(18) C(19) O(4) -5.9(7)
O(3) C(18) C(19) C(14) 174.1(4)
C(17) C(18) C(19) O(4) 173.9(5)
C(17) C(18) C(19) C(14) -6.1(7)
O(5) C(20) C(21) O(6) -57.1(19)
O(6) C(22) C(23) O(5) 61(2)
O(7) C(24) C(25) O(8) 13(2)
O(8) C(26) C(27) O(7) -14.5(17)
